data_7244732
loop_
_publ_author_name
'Foyle, \'Emer M.'
'Tay, Hui Min'
'White, Nicholas G.'

_publ_section_title
;
 Towards hydrogen and halogen bonded frameworks based on
 3,5-bis(triazolyl)pyridinium motifs
;
_journal_name_full CrystEngComm
_journal_paper_doi 10.1039/D2CE00273F
_journal_year 2022
_chemical_compound_source synthesized
_chemical_formula_moiety 'C25 H35 N7, H O4 S'
_chemical_formula_sum 'C25 H36 N7 O4 S'
_chemical_formula_weight 530.67
_space_group_IT_number 14
_space_group_name_Hall '-P 2ybc'
_space_group_name_H-M_alt 'P 1 21/c 1'
_symmetry_cell_setting monoclinic
_symmetry_space_group_name_Hall '-P 2ybc'
_symmetry_space_group_name_H-M 'P 1 21/c 1'
_atom_sites_solution_hydrogens difmap
_atom_sites_solution_primary other
_audit_update_record
;
2021-12-22 deposited with the CCDC.	2022-03-30 downloaded from the CCDC.
;
_cell_angle_alpha 90
_cell_angle_beta 113.96(3)
_cell_angle_gamma 90
_cell_formula_units_Z 4
_cell_length_a 16.120(3)
_cell_length_b 13.851(3)
_cell_length_c 15.928(3)
_cell_measurement_reflns_used 23755
_cell_measurement_temperature 100
_cell_measurement_theta_max 20.1
_cell_measurement_theta_min 2.02
_cell_volume 3249.9(13)
_computing_cell_refinement 'XDS (Kabsch, 1993)'
_computing_data_collection 'AS QEGUI'
_computing_data_reduction 'XDS (Kabsch, 1993)'
_computing_publication_material 'CRYSTALS (Betteridge et al., 2003)'
_computing_structure_refinement 'CRYSTALS (Betteridge et al., 2003)'
_computing_structure_solution 'SUPERFLIP (Palatinus & Chapuis, 2007)'
_diffrn_ambient_temperature 100
_diffrn_measured_fraction_theta_full 0.993
_diffrn_measured_fraction_theta_max 0.992
_diffrn_measurement_device_type 'ADSC Quantum 210r'
_diffrn_measurement_method 'Phi Scan'
_diffrn_radiation_monochromator 'Silicon Double Crystal'
_diffrn_radiation_source 'MX1 Beamline Australian Synchrotron'
_diffrn_radiation_type Synchrotron
_diffrn_radiation_wavelength 0.71090
_diffrn_reflns_av_R_equivalents 0.064
_diffrn_reflns_av_unetI/netI 0.074
_diffrn_reflns_limit_h_max 16
_diffrn_reflns_limit_h_min -16
_diffrn_reflns_limit_k_max 13
_diffrn_reflns_limit_k_min -13
_diffrn_reflns_limit_l_max 15
_diffrn_reflns_limit_l_min -15
_diffrn_reflns_number 23755
_diffrn_reflns_theta_full 17.492
_diffrn_reflns_theta_max 20.077
_diffrn_reflns_theta_min 2.018
_diffrn_standards_number 0
_exptl_absorpt_coefficient_mu 0.137
_exptl_absorpt_correction_type none
_exptl_crystal_colour colourless
_exptl_crystal_density_diffrn 1.085
_exptl_crystal_density_meas ?
_exptl_crystal_density_method 'not measured'
_exptl_crystal_description plate
_exptl_crystal_F_000 1132.000
_exptl_crystal_recrystallization_method 'Re-crystallisation from solvent: Methanol/chloroform/diethyl ether'
_exptl_crystal_size_max 0.12
_exptl_crystal_size_mid 0.08
_exptl_crystal_size_min 0.01
_refine_diff_density_max 0.69
_refine_diff_density_min -0.57
_refine_ls_extinction_method None
_refine_ls_goodness_of_fit_ref 0.7884
_refine_ls_hydrogen_treatment constr
_refine_ls_matrix_type full
_refine_ls_number_parameters 325
_refine_ls_number_reflns 3045
_refine_ls_number_restraints 319
_refine_ls_R_factor_all 0.1528
_refine_ls_R_factor_gt 0.1348
_refine_ls_shift/su_max 0.0002930
_refine_ls_shift/su_mean 0.0000218
_refine_ls_structure_factor_coef Fsqd
_refine_ls_weighting_details
;
 Method= Quasi-Unit weights 
 W = 1.0 or 1./4Fsq 
;
_refine_ls_weighting_scheme calc
_refine_ls_wR_factor_all 0.2402
_refine_ls_wR_factor_gt 0.2363
_refine_ls_wR_factor_ref 0.2400
_reflns_limit_h_max 14
_reflns_limit_h_min -16
_reflns_limit_k_max 13
_reflns_limit_k_min 0
_reflns_limit_l_max 15
_reflns_limit_l_min 0
_reflns_number_gt 2357
_reflns_number_total 3050
_reflns_threshold_expression I>2.0\s(I)
_oxford_diffrn_Wilson_B_factor 2.60
_oxford_diffrn_Wilson_scale 23.74
_oxford_refine_ls_scale 0.2947(7)
_cod_data_source_file d2ce00273f2.cif
_cod_data_source_block 2H_Hex_2HSO4
_cod_depositor_comments
;
The following automatic conversions were performed:

data item '_exptl_crystal_density_meas' value 'not measured' was
changed to '?' -- the value is perceived as not measured.

Automatic conversion script
Id: cif_fix_values 7556 2019-12-06 15:28:31Z antanas 
;
_cod_original_cell_volume 3249.8(14)
_cod_original_sg_symbol_H-M 'P 21/c '
_cod_original_formula_sum 'C25 H36 N7 O4 S1'
_cod_database_code 7244732
_oxford_refine_reflns_threshold_expression I>-3.0\s(I)
_refine_ls_r_factor_ref 0.1525
_reflns_number_all 3050
_platon_squeeze_void_probe_radius 1.20

loop_
_symmetry_equiv_pos_as_xyz
x,y,z
-x,-y,-z
x,-y+1/2,z+1/2
-x,y+1/2,-z+1/2

loop_
_atom_site_label
_atom_site_type_symbol
_atom_site_fract_x
_atom_site_fract_y
_atom_site_fract_z
_atom_site_U_iso_or_equiv
_atom_site_occupancy
_atom_site_adp_type
_atom_site_refinement_flags_posn
_atom_site_refinement_flags_adp
_atom_site_refinement_flags_occupancy
_atom_site_disorder_assembly
_atom_site_disorder_group
_atom_site_attached_hydrogens
N1 N 0.5078(7) 0.2474(5) 0.4245(5) 0.0744 1.0000 Uani . U . . . .
C2 C 0.4815(8) 0.1825(6) 0.4724(6) 0.0727 1.0000 Uani . U . . . .
C3 C 0.4188(8) 0.1129(6) 0.4280(6) 0.0735 1.0000 Uani . U . . . .
C4 C 0.3810(8) 0.1121(6) 0.3325(6) 0.0737 1.0000 Uani . U . . . .
C5 C 0.4097(8) 0.1805(6) 0.2848(6) 0.0725 1.0000 Uani . U . . . .
C6 C 0.4713(8) 0.2479(6) 0.3312(6) 0.0739 1.0000 Uani . U . . . .
C7 C 0.3931(8) 0.0424(6) 0.4805(6) 0.0751 1.0000 Uani . U . . . .
C8 C 0.4126(8) 0.0414(6) 0.5727(6) 0.0756 1.0000 Uani . U . . . .
N9 N 0.3435(7) -0.0368(5) 0.4423(5) 0.0780 1.0000 Uani . U . . . .
N10 N 0.3288(7) -0.0869(5) 0.5056(5) 0.0835 1.0000 Uani . U . . . .
N11 N 0.3737(7) -0.0388(5) 0.5854(5) 0.0838 1.0000 Uani D U . . . .
C12 C 0.3654(9) -0.0735(6) 0.6709(6) 0.1048 1.0000 Uani D U . . . .
C13 C 0.3176(9) 0.0028(8) 0.7031(7) 0.1331 1.0000 Uani D U . . . .
C14 C 0.2201(12) 0.0183(19) 0.6365(15) 0.226(7) 0.7000 Uiso D U . . 1 .
C15 C 0.1798(15) 0.0914(17) 0.6808(13) 0.227(7) 0.7000 Uiso D U . . 1 .
C16 C 0.0989(11) 0.1416(16) 0.6098(18) 0.229(7) 0.7000 Uiso D U . . 1 .
O105 O 0.3012(6) -0.1997(4) 0.1540(4) 0.0962 1.0000 Uani . U . . . .
C18 C 0.3699(9) 0.1793(6) 0.1832(6) 0.0765 1.0000 Uani . U . . . .
C19 C 0.3205(9) 0.1117(6) 0.1237(6) 0.0862 1.0000 Uani . U . . . .
N20 N 0.3859(7) 0.2537(5) 0.1346(5) 0.0879 1.0000 Uani . U . . . .
N21 N 0.3466(8) 0.2336(6) 0.0484(5) 0.0989 1.0000 Uani . U . . . .
N22 N 0.3059(7) 0.1468(6) 0.0391(5) 0.0900 1.0000 Uani D U . . . .
C23 C 0.2519(12) 0.1033(10) -0.0540(8) 0.1608 1.0000 Uani D U . . . .
C24 C 0.1699(11) 0.1675(16) -0.1067(16) 0.247(9) 0.6000 Uiso D U . . 3 .
C25 C 0.2018(17) 0.2564(19) -0.144(2) 0.246(8) 0.6000 Uiso D U . . 3 .
C26 C 0.135(2) 0.3412(19) -0.1643(19) 0.247(8) 0.6000 Uiso D U . . 3 .
C27 C 0.128(2) 0.394(2) -0.251(2) 0.248(8) 0.6000 Uiso D U . . 3 .
C28 C 0.054(2) 0.469(2) -0.276(2) 0.248(9) 0.6000 Uiso D U . . 3 .
C30 C 0.5814(8) 0.3204(6) 0.4771(6) 0.0793 1.0000 Uani . U . . . .
C31 C 0.5387(8) 0.4141(6) 0.4891(6) 0.0751 1.0000 Uani . U . . . .
C32 C 0.5176(8) 0.4866(6) 0.4230(6) 0.0805 1.0000 Uani . U . . . .
C33 C 0.4784(9) 0.5719(6) 0.4341(6) 0.0838 1.0000 Uani . U . . . .
S101 S 0.3491(3) -0.15697(16) 0.24438(17) 0.0832 1.0000 Uani . U . . . .
O102 O 0.2729(6) -0.1011(4) 0.2632(5) 0.0961 1.0000 Uani . U . . . .
O103 O 0.3883(6) -0.2293(4) 0.3168(4) 0.0914 1.0000 Uani . U . . . .
O104 O 0.4168(6) -0.0867(4) 0.2459(4) 0.0911 1.0000 Uani . U . . . .
C17 C 0.1328(19) 0.2316(19) 0.5797(19) 0.231(7) 0.7000 Uiso D U . . 1 .
C114 C 0.2236(14) 0.022(2) 0.6295(19) 0.260(13) 0.3000 Uiso D U . . 2 .
C115 C 0.165(2) -0.067(3) 0.616(4) 0.261(13) 0.3000 Uiso D U . . 2 .
C116 C 0.0655(17) -0.041(5) 0.563(4) 0.261(13) 0.3000 Uiso D U . . 2 .
C124 C 0.1497(12) 0.108(3) -0.078(2) 0.293(14) 0.4000 Uiso D U . . 4 .
C125 C 0.119(3) 0.212(3) -0.076(2) 0.293(14) 0.4000 Uiso D U . . 4 .
C126 C 0.106(5) 0.266(3) -0.165(3) 0.293(14) 0.4000 Uiso D U . . 4 .
C127 C 0.059(3) 0.362(4) -0.169(4) 0.293(14) 0.4000 Uiso D U . . 4 .
C128 C 0.121(4) 0.445(3) -0.171(5) 0.293(14) 0.4000 Uiso D U . . 4 .
C117 C 0.044(4) 0.052(5) 0.602(5) 0.261(13) 0.3000 Uiso D U . . 2 .
H21 H 0.5070 0.1853 0.5377 0.0873 1.0000 Uiso R . . . . .
H41 H 0.3360 0.0657 0.2997 0.0882 1.0000 Uiso R . . . . .
H61 H 0.4891 0.2956 0.2989 0.0886 1.0000 Uiso R . . . . .
H81 H 0.4464 0.0876 0.6175 0.0907 1.0000 Uiso R . . . . .
H121 H 0.4241 -0.0849 0.7175 0.1243 1.0000 Uiso R . . . . .
H122 H 0.3313 -0.1317 0.6580 0.1243 1.0000 Uiso R . . . . .
H141 H 0.1876 -0.0407 0.6275 0.2698 0.7000 Uiso R . . . 1 .
H142 H 0.2172 0.0411 0.5791 0.2698 0.7000 Uiso R . . . 1 .
H151 H 0.1607 0.0600 0.7230 0.2715 0.7000 Uiso R . . . 1 .
H152 H 0.2251 0.1378 0.7125 0.2715 0.7000 Uiso R . . . 1 .
H161 H 0.0566 0.1589 0.6348 0.2740 0.7000 Uiso R . . . 1 .
H162 H 0.0704 0.1003 0.5584 0.2740 0.7000 Uiso R . . . 1 .
H191 H 0.2999 0.0520 0.1377 0.1035 1.0000 Uiso R . . . . .
H241 H 0.1269 0.1321 -0.1565 0.2964 0.6000 Uiso R . . . 3 .
H242 H 0.1427 0.1880 -0.0669 0.2964 0.6000 Uiso R . . . 3 .
H251 H 0.2074 0.2387 -0.1989 0.2959 0.6000 Uiso R . . . 3 .
H252 H 0.2592 0.2764 -0.0994 0.2959 0.6000 Uiso R . . . 3 .
H261 H 0.1568 0.3853 -0.1143 0.2968 0.6000 Uiso R . . . 3 .
H262 H 0.0775 0.3176 -0.1721 0.2968 0.6000 Uiso R . . . 3 .
H271 H 0.1851 0.4224 -0.2422 0.2976 0.6000 Uiso R . . . 3 .
H272 H 0.1117 0.3489 -0.3007 0.2976 0.6000 Uiso R . . . 3 .
H281 H 0.0488 0.5021 -0.3307 0.2985 0.6000 Uiso R . . . 3 .
H282 H 0.0710 0.5142 -0.2269 0.2985 0.6000 Uiso R . . . 3 .
H283 H -0.0024 0.4407 -0.2854 0.2985 0.6000 Uiso R . . . 3 .
H301 H 0.6184 0.2949 0.5359 0.0950 1.0000 Uiso R . . . . .
H302 H 0.6177 0.3326 0.4439 0.0950 1.0000 Uiso R . . . . .
H321 H 0.5304 0.4776 0.3704 0.0963 1.0000 Uiso R . . . . .
H331 H 0.4632 0.6207 0.3884 0.1005 1.0000 Uiso R . . . . .
H171 H 0.0834 0.2650 0.5343 0.2757 0.7000 Uiso R . . . 1 .
H172 H 0.1615 0.2723 0.6315 0.2757 0.7000 Uiso R . . . 1 .
H173 H 0.1753 0.2137 0.5551 0.2757 0.7000 Uiso R . . . 1 .
H1141 H 0.1990 0.0778 0.6456 0.3180 0.3000 Uiso R . . . 2 .
H1142 H 0.2288 0.0331 0.5730 0.3180 0.3000 Uiso R . . . 2 .
H1151 H 0.1722 -0.0891 0.6752 0.3185 0.3000 Uiso R . . . 2 .
H1152 H 0.1804 -0.1180 0.5848 0.3185 0.3000 Uiso R . . . 2 .
H1161 H 0.0262 -0.0914 0.5644 0.3190 0.3000 Uiso R . . . 2 .
H1162 H 0.0564 -0.0279 0.5017 0.3190 0.3000 Uiso R . . . 2 .
H1241 H 0.1179 0.0823 -0.1379 0.3570 0.4000 Uiso R . . . 4 .
H1242 H 0.1366 0.0712 -0.0349 0.3570 0.4000 Uiso R . . . 4 .
H1251 H 0.1638 0.2454 -0.0260 0.3574 0.4000 Uiso R . . . 4 .
H1252 H 0.0633 0.2119 -0.0694 0.3574 0.4000 Uiso R . . . 4 .
H1261 H 0.1637 0.2758 -0.1674 0.3575 0.4000 Uiso R . . . 4 .
H1262 H 0.0693 0.2275 -0.2163 0.3575 0.4000 Uiso R . . . 4 .
H1271 H 0.0052 0.3659 -0.2239 0.3574 0.4000 Uiso R . . . 4 .
H1272 H 0.0452 0.3683 -0.1174 0.3574 0.4000 Uiso R . . . 4 .
H1281 H 0.0916 0.5050 -0.1735 0.3571 0.4000 Uiso R . . . 4 .
H1282 H 0.1352 0.4393 -0.2234 0.3571 0.4000 Uiso R . . . 4 .
H1283 H 0.1751 0.4418 -0.1169 0.3571 0.4000 Uiso R . . . 4 .
H1171 H -0.0171 0.0704 0.5676 0.3190 0.3000 Uiso R . . . 2 .
H1172 H 0.0531 0.0393 0.6637 0.3190 0.3000 Uiso R . . . 2 .
H1173 H 0.0834 0.1028 0.6010 0.3190 0.3000 Uiso R . . . 2 .
H131 H 0.3187 -0.0167 0.7607 0.1589 0.7000 Uiso . . . . 1 .
H132 H 0.3488 0.0620 0.7097 0.1589 0.7000 Uiso . . . . 1 .
H133 H 0.3108 -0.0202 0.7562 0.1589 0.3000 Uiso . . . . 2 .
H134 H 0.3525 0.0600 0.7174 0.1589 0.3000 Uiso . . . . 2 .
H231 H 0.2895 0.0988 -0.0870 0.1937 0.6000 Uiso . . . . 3 .
H232 H 0.2319 0.0408 -0.0467 0.1937 0.6000 Uiso . . . . 3 .
H233 H 0.2649 0.1379 -0.0988 0.1937 0.4000 Uiso . . . . 4 .
H234 H 0.2695 0.0378 -0.0536 0.1937 0.4000 Uiso . . . . 4 .
H1 H 0.2945 -0.0813 0.3185 0.1147 1.0000 Uiso R . . . . .

loop_
_atom_site_aniso_label
_atom_site_aniso_U_11
_atom_site_aniso_U_22
_atom_site_aniso_U_33
_atom_site_aniso_U_23
_atom_site_aniso_U_13
_atom_site_aniso_U_12
N1 0.185(8) 0.015(3) 0.046(3) -0.001(3) 0.070(4) 0.001(3)
C2 0.181(10) 0.019(5) 0.041(4) -0.000(3) 0.068(5) 0.003(4)
C3 0.189(10) 0.012(4) 0.046(3) -0.003(3) 0.075(5) 0.003(4)
C4 0.175(10) 0.018(4) 0.046(3) 0.002(3) 0.063(5) 0.002(4)
C5 0.175(10) 0.017(4) 0.045(2) 0.003(3) 0.066(4) 0.007(4)
C6 0.186(10) 0.015(4) 0.046(3) -0.001(3) 0.072(5) 0.003(4)
C7 0.190(10) 0.012(4) 0.050(4) 0.000(3) 0.076(6) 0.005(4)
C8 0.187(11) 0.017(4) 0.051(4) -0.000(3) 0.077(6) 0.006(4)
N9 0.186(9) 0.023(4) 0.048(4) 0.000(3) 0.072(5) -0.003(4)
N10 0.198(10) 0.024(4) 0.056(4) 0.001(3) 0.080(5) -0.004(4)
N11 0.208(10) 0.023(4) 0.054(3) 0.000(3) 0.087(5) -0.000(4)
C12 0.250(13) 0.040(6) 0.057(5) 0.008(5) 0.096(7) -0.007(6)
C13 0.298(12) 0.081(8) 0.087(8) -0.005(6) 0.147(9) -0.006(8)
O105 0.214(8) 0.041(4) 0.052(3) -0.006(2) 0.072(4) 0.002(4)
C18 0.181(10) 0.025(4) 0.046(2) 0.002(3) 0.068(5) -0.003(5)
C19 0.192(12) 0.030(5) 0.055(3) -0.003(3) 0.068(6) -0.010(5)
N20 0.199(10) 0.030(4) 0.048(3) 0.008(3) 0.063(5) -0.010(4)
N21 0.214(11) 0.050(5) 0.046(3) 0.010(3) 0.066(6) -0.009(5)
N22 0.180(9) 0.055(4) 0.045(3) -0.004(3) 0.056(5) -0.009(5)
C23 0.258(16) 0.189(9) 0.067(4) -0.068(5) 0.097(8) -0.083(8)
C30 0.188(10) 0.022(4) 0.050(5) -0.003(3) 0.071(5) -0.005(3)
C31 0.186(11) 0.016(3) 0.046(5) -0.005(3) 0.070(6) -0.010(4)
C32 0.208(12) 0.019(4) 0.044(5) -0.005(3) 0.082(7) -0.011(5)
C33 0.221(12) 0.011(4) 0.046(5) -0.002(3) 0.081(7) -0.011(4)
S101 0.199(3) 0.0235(13) 0.0518(14) -0.0031(10) 0.0767(19) 0.0022(14)
O102 0.199(6) 0.041(4) 0.077(5) -0.010(3) 0.087(5) -0.001(4)
O103 0.214(8) 0.028(3) 0.053(3) 0.002(2) 0.075(4) -0.004(3)
O104 0.207(6) 0.029(3) 0.073(4) -0.003(3) 0.094(5) 0.001(3)

loop_
_atom_type_symbol
_atom_type_scat_dispersion_real
_atom_type_scat_dispersion_imag
_atom_type_scat_Cromer_Mann_a1
_atom_type_scat_Cromer_Mann_b1
_atom_type_scat_Cromer_Mann_a2
_atom_type_scat_Cromer_Mann_b2
_atom_type_scat_Cromer_Mann_a3
_atom_type_scat_Cromer_Mann_b3
_atom_type_scat_Cromer_Mann_a4
_atom_type_scat_Cromer_Mann_b4
_atom_type_scat_Cromer_Mann_c
_atom_type_scat_source
C 0.0033 0.0016 2.3100 20.8439 1.0200 10.2075 1.5886 0.5687 0.8650 51.6512 0.2156 'International Tables Vol C 4.2.6.8 and 6.1.1.4'
H 0.0000 0.0000 0.4930 10.5109 0.3229 26.1257 0.1402 3.1424 0.0408 57.7998 0.0030 'International Tables Vol C 4.2.6.8 and 6.1.1.4'
N 0.0061 0.0033 12.2126 0.0057 3.1322 9.8933 2.0125 28.9975 1.1663 0.5826 -11.5290 'International Tables Vol C 4.2.6.8 and 6.1.1.4'
O 0.0106 0.0060 3.0485 13.2771 2.2868 5.7011 1.5463 0.3239 0.8670 32.9089 0.2508 'International Tables Vol C 4.2.6.8 and 6.1.1.4'
S 0.1246 0.1234 6.9053 1.4679 5.2034 22.2151 1.4379 0.2536 1.5863 56.1720 0.8669 'International Tables Vol C 4.2.6.8 and 6.1.1.4'

loop_
_geom_angle_atom_site_label_1
_geom_angle_site_symmetry_1
_geom_angle_atom_site_label_2
_geom_angle_site_symmetry_2
_geom_angle_atom_site_label_3
_geom_angle_site_symmetry_3
_geom_angle
_geom_angle_publ_flag
C2 . N1 . C6 . 121.7(9) yes
C2 . N1 . C30 . 118.9(7) yes
C6 . N1 . C30 . 119.5(7) yes
N1 . C2 . C3 . 120.7(8) yes
N1 . C2 . H21 . 119.7 no
C3 . C2 . H21 . 119.7 no
C2 . C3 . C4 . 118.4(8) yes
C2 . C3 . C7 . 120.0(8) yes
C4 . C3 . C7 . 121.6(9) yes
C3 . C4 . C5 . 119.4(10) yes
C3 . C4 . H41 . 120.2 no
C5 . C4 . H41 . 120.3 no
C4 . C5 . C6 . 120.2(8) yes
C4 . C5 . C18 . 119.5(9) yes
C6 . C5 . C18 . 120.3(8) yes
N1 . C6 . C5 . 119.5(8) yes
N1 . C6 . H61 . 120.3 no
C5 . C6 . H61 . 120.2 no
C3 . C7 . C8 . 129.0(9) yes
C3 . C7 . N9 . 122.9(7) yes
C8 . C7 . N9 . 108.1(8) yes
C7 . C8 . N11 . 104.8(8) yes
C7 . C8 . H81 . 127.6 no
N11 . C8 . H81 . 127.6 no
C7 . N9 . N10 . 109.9(7) yes
N9 . N10 . N11 . 105.4(7) yes
N10 . N11 . C8 . 111.8(7) yes
N10 . N11 . C12 . 118.9(8) yes
C8 . N11 . C12 . 128.9(8) yes
N11 . C12 . C13 . 109.2(6) yes
N11 . C12 . H121 . 109.6 no
C13 . C12 . H121 . 109.5 no
N11 . C12 . H122 . 109.5 no
C13 . C12 . H122 . 109.6 no
H121 . C12 . H122 . 109.5 no
C13 . C14 . C15 . 106.7(8) yes
C13 . C14 . H141 . 109.6 no
C15 . C14 . H141 . 109.2 no
C13 . C14 . H142 . 110.7 no
C15 . C14 . H142 . 111.2 no
H141 . C14 . H142 . 109.5 no
C14 . C15 . C16 . 111.1(9) yes
C14 . C15 . H151 . 110.2 no
C16 . C15 . H151 . 108.3 no
C14 . C15 . H152 . 108.4 no
C16 . C15 . H152 . 109.4 no
H151 . C15 . H152 . 109.5 no
C15 . C16 . C17 . 107.8(9) yes
C15 . C16 . H161 . 110.6 no
C17 . C16 . H161 . 109.7 no
C15 . C16 . H162 . 109.8 no
C17 . C16 . H162 . 109.5 no
H161 . C16 . H162 . 109.5 no
C5 . C18 . C19 . 130.6(8) yes
C5 . C18 . N20 . 120.7(9) yes
C19 . C18 . N20 . 108.6(8) yes
C18 . C19 . N22 . 105.4(8) yes
C18 . C19 . H191 . 127.3 no
N22 . C19 . H191 . 127.3 no
C18 . N20 . N21 . 108.3(8) yes
N20 . N21 . N22 . 108.4(7) yes
C19 . N22 . N21 . 109.3(8) yes
C19 . N22 . C23 . 129.1(10) yes
N21 . N22 . C23 . 121.6(8) yes
C23 . C24 . C25 . 109.1(9) yes
C23 . C24 . H241 . 109.4 no
C25 . C24 . H241 . 109.7 no
C23 . C24 . H242 . 109.7 no
C25 . C24 . H242 . 109.5 no
H241 . C24 . H242 . 109.5 no
C24 . C25 . C26 . 112.5(9) yes
C24 . C25 . H251 . 108.6 no
C26 . C25 . H251 . 108.7 no
C24 . C25 . H252 . 108.9 no
C26 . C25 . H252 . 108.6 no
H251 . C25 . H252 . 109.5 no
C25 . C26 . C27 . 110.3(9) yes
C25 . C26 . H261 . 109.4 no
C27 . C26 . H261 . 108.8 no
C25 . C26 . H262 . 109.1 no
C27 . C26 . H262 . 109.8 no
H261 . C26 . H262 . 109.5 no
C26 . C27 . C28 . 108.9(9) yes
C26 . C27 . H271 . 110.2 no
C28 . C27 . H271 . 111.1 no
C26 . C27 . H272 . 109.1 no
C28 . C27 . H272 . 107.9 no
H271 . C27 . H272 . 109.5 no
C27 . C28 . H281 . 109.7 no
C27 . C28 . H282 . 107.8 no
H281 . C28 . H282 . 109.5 no
C27 . C28 . H283 . 110.9 no
H281 . C28 . H283 . 109.5 no
H282 . C28 . H283 . 109.5 no
N1 . C30 . C31 . 110.2(9) yes
N1 . C30 . H301 . 109.4 no
C31 . C30 . H301 . 109.2 no
N1 . C30 . H302 . 109.3 no
C31 . C30 . H302 . 109.3 no
H301 . C30 . H302 . 109.5 no
C30 . C31 . C33 2_666 119.9(7) yes
C30 . C31 . C32 . 120.4(7) yes
C33 2_666 C31 . C32 . 119.7(8) yes
C31 . C32 . C33 . 120.2(7) yes
C31 . C32 . H321 . 119.9 no
C33 . C32 . H321 . 119.9 no
C32 . C33 . C31 2_666 120.1(8) yes
C32 . C33 . H331 . 119.9 no
C31 2_666 C33 . H331 . 120.0 no
O105 . S101 . O102 . 104.2(5) yes
O105 . S101 . O103 . 112.8(4) yes
O102 . S101 . O103 . 107.7(4) yes
O105 . S101 . O104 . 112.5(4) yes
O102 . S101 . O104 . 107.7(4) yes
O103 . S101 . O104 . 111.4(5) yes
S101 . O102 . H1 . 109.4 no
C16 . C17 . H171 . 110.1 no
C16 . C17 . H172 . 109.1 no
H171 . C17 . H172 . 109.5 no
C16 . C17 . H173 . 109.2 no
H171 . C17 . H173 . 109.5 no
H172 . C17 . H173 . 109.5 no
C13 . C114 . C115 . 109.5(9) yes
C13 . C114 . H1141 . 109.2 no
C115 . C114 . H1141 . 113.4 no
C13 . C114 . H1142 . 108.4 no
C115 . C114 . H1142 . 106.8 no
H1141 . C114 . H1142 . 109.5 no
C114 . C115 . C116 . 109.6(9) yes
C114 . C115 . H1151 . 107.7 no
C116 . C115 . H1151 . 107.3 no
C114 . C115 . H1152 . 113.5 no
C116 . C115 . H1152 . 109.1 no
H1151 . C115 . H1152 . 109.5 no
C115 . C116 . C117 . 109.9(10) yes
C115 . C116 . H1161 . 111.9 no
C117 . C116 . H1161 . 110.8 no
C115 . C116 . H1162 . 107.5 no
C117 . C116 . H1162 . 107.2 no
H1161 . C116 . H1162 . 109.5 no
C23 . C124 . C125 . 111.1(9) yes
C23 . C124 . H1241 . 108.8 no
C125 . C124 . H1241 . 109.2 no
C23 . C124 . H1242 . 109.1 no
C125 . C124 . H1242 . 109.2 no
H1241 . C124 . H1242 . 109.5 no
C124 . C125 . C126 . 111.1(9) yes
C124 . C125 . H1251 . 109.2 no
C126 . C125 . H1251 . 108.7 no
C124 . C125 . H1252 . 108.8 no
C126 . C125 . H1252 . 109.5 no
H1251 . C125 . H1252 . 109.5 no
C125 . C126 . C127 . 110.0(9) yes
C125 . C126 . H1261 . 109.9 no
C127 . C126 . H1261 . 109.8 no
C125 . C126 . H1262 . 109.0 no
C127 . C126 . H1262 . 108.7 no
H1261 . C126 . H1262 . 109.5 no
C126 . C127 . C128 . 110.3(10) yes
C126 . C127 . H1271 . 109.9 no
C128 . C127 . H1271 . 108.0 no
C126 . C127 . H1272 . 109.1 no
C128 . C127 . H1272 . 110.1 no
H1271 . C127 . H1272 . 109.5 no
C127 . C128 . H1281 . 109.9 no
C127 . C128 . H1282 . 110.3 no
H1281 . C128 . H1282 . 109.5 no
C127 . C128 . H1283 . 108.2 no
H1281 . C128 . H1283 . 109.5 no
H1282 . C128 . H1283 . 109.5 no
C116 . C117 . H1171 . 110.2 no
C116 . C117 . H1172 . 107.3 no
H1171 . C117 . H1172 . 109.5 no
C116 . C117 . H1173 . 110.9 no
H1171 . C117 . H1173 . 109.5 no
H1172 . C117 . H1173 . 109.5 no

loop_
_geom_bond_atom_site_label_1
_geom_bond_site_symmetry_1
_geom_bond_atom_site_label_2
_geom_bond_site_symmetry_2
_geom_bond_distance
_geom_bond_publ_flag
N1 . C2 . 1.353(11) yes
N1 . C6 . 1.358(11) yes
N1 . C30 . 1.524(13) yes
C2 . C3 . 1.368(14) yes
C2 . H21 . 0.950 no
C3 . C4 . 1.390(12) yes
C3 . C7 . 1.452(12) yes
C4 . C5 . 1.404(12) yes
C4 . H41 . 0.950 no
C5 . C6 . 1.345(14) yes
C5 . C18 . 1.480(12) yes
C6 . H61 . 0.950 no
C7 . C8 . 1.371(11) yes
C7 . N9 . 1.348(12) yes
C8 . N11 . 1.331(12) yes
C8 . H81 . 0.950 no
N9 . N10 . 1.322(9) yes
N10 . N11 . 1.355(11) yes
N11 . C12 . 1.499(10) yes
C12 . C13 . 1.514(8) yes
C12 . H121 . 0.950 no
C12 . H122 . 0.950 no
C14 . C15 . 1.523(9) yes
C14 . H141 . 0.950 no
C14 . H142 . 0.950 no
C15 . C16 . 1.504(9) yes
C15 . H151 . 0.950 no
C15 . H152 . 0.950 no
C16 . C17 . 1.514(9) yes
C16 . H161 . 0.950 no
C16 . H162 . 0.950 no
O105 . S101 . 1.455(7) yes
C18 . C19 . 1.339(13) yes
C18 . N20 . 1.376(11) yes
C19 . N22 . 1.360(11) yes
C19 . H191 . 0.950 no
N20 . N21 . 1.288(10) yes
N21 . N22 . 1.349(11) yes
N22 . C23 . 1.508(14) yes
C24 . C25 . 1.541(9) yes
C24 . H241 . 0.950 no
C24 . H242 . 0.950 no
C25 . C26 . 1.532(9) yes
C25 . H251 . 0.950 no
C25 . H252 . 0.950 no
C26 . C27 . 1.531(9) yes
C26 . H261 . 0.950 no
C26 . H262 . 0.950 no
C27 . C28 . 1.517(9) yes
C27 . H271 . 0.950 no
C27 . H272 . 0.950 no
C28 . H281 . 0.950 no
C28 . H282 . 0.950 no
C28 . H283 . 0.950 no
C30 . C31 . 1.518(13) yes
C30 . H301 . 0.950 no
C30 . H302 . 0.950 no
C31 . C33 2_666 1.373(11) yes
C31 . C32 . 1.393(12) yes
C32 . C33 . 1.384(13) yes
C32 . H321 . 0.950 no
C33 . H331 . 0.950 no
S101 . O102 . 1.580(8) yes
S101 . O103 . 1.463(6) yes
S101 . O104 . 1.454(8) yes
O102 . H1 . 0.850 no
C17 . H171 . 0.950 no
C17 . H172 . 0.950 no
C17 . H173 . 0.950 no
C114 . C115 . 1.517(10) yes
C114 . H1141 . 0.950 no
C114 . H1142 . 0.950 no
C115 . C116 . 1.525(10) yes
C115 . H1151 . 0.950 no
C115 . H1152 . 0.950 no
C116 . C117 . 1.523(10) yes
C116 . H1161 . 0.950 no
C116 . H1162 . 0.950 no
C124 . C125 . 1.529(10) yes
C124 . H1241 . 0.950 no
C124 . H1242 . 0.950 no
C125 . C126 . 1.532(10) yes
C125 . H1251 . 0.950 no
C125 . H1252 . 0.950 no
C126 . C127 . 1.527(10) yes
C126 . H1261 . 0.950 no
C126 . H1262 . 0.950 no
C127 . C128 . 1.521(10) yes
C127 . H1271 . 0.950 no
C127 . H1272 . 0.950 no
C128 . H1281 . 0.950 no
C128 . H1282 . 0.950 no
C128 . H1283 . 0.950 no
C117 . H1171 . 0.950 no
C117 . H1172 . 0.950 no
C117 . H1173 . 0.950 no

loop_
_geom_hbond_atom_site_label_D
_geom_hbond_site_symmetry_D
_geom_hbond_atom_site_label_H
_geom_hbond_site_symmetry_H
_geom_hbond_atom_site_label_A
_geom_hbond_site_symmetry_A
_geom_hbond_angle_DHA
_geom_hbond_distance_DH
_geom_hbond_distance_HA
_geom_hbond_distance_DA
_geom_hbond_publ_flag
C2 . H21 . O103 2_656 156 0.95 2.33 3.22(4) yes
C4 . H41 . O102 . 154 0.95 2.50 3.38(4) yes
C6 . H61 . O104 4_655 162 0.95 2.52 3.44(4) yes
C8 . H81 . N20 3_555 124 0.95 2.46 3.09(4) yes
C8 . H81 . O104 2_656 136 0.95 2.39 3.14(4) yes
C12 . H122 . O105 3_545 159 0.95 2.38 3.28(4) yes
C16 . H162 . C116 . 125 0.95 1.96 2.62(4) yes
C16 . H162 . C116 2_556 150 0.95 2.41 3.26(4) yes
C117 . H162 . C17 . 134 1.16 2.04 2.96(4) yes
C25 . H252 . N21 . 135 0.95 2.28 3.02(4) yes
C128 . H261 . C25 . 122 1.19 2.05 2.87(4) yes
C126 . H262 . C128 . 128 0.84 1.90 2.50(4) yes
C30 . H301 . O103 2_656 142 0.95 2.56 3.36(4) yes
C30 . H302 . O105 4_655 159 0.95 2.45 3.35(4) yes
C32 . H321 . O104 4_655 165 0.95 2.50 3.42(4) yes
C33 . H331 . O103 1_565 153 0.95 2.44 3.31(4) yes
C15 . H1141 . C14 . 128 0.77 0.93 1.52(4) yes
C14 . H1141 . C16 . 139 0.93 1.72 2.50(4) yes
C14 . H1141 . C17 . 147 0.93 2.42 3.24(4) yes
C15 . H1141 . C114 . 137 0.77 0.95 1.60(4) yes
C114 . H1141 . C16 . 140 0.95 1.72 2.52(4) yes
C114 . H1141 . C17 . 139 0.95 2.42 3.20(4) yes
C116 . H1162 . C117 2_556 128 0.95 1.82 2.51(4) yes
C26 . H1261 . C24 . 131 1.02 1.77 2.55(4) yes
C127 . H1272 . C116 4_555 141 0.95 2.60 3.39(4) yes
C27 . H1282 . C128 . 124 0.75 0.95 1.51(4) yes
C117 . H1173 . C17 . 164 0.95 2.04 2.96(4) yes
O102 . H1 . N9 . 180 0.85 1.90 2.75(4) yes

loop_
_platon_squeeze_void_nr
_platon_squeeze_void_average_x
_platon_squeeze_void_average_y
_platon_squeeze_void_average_z
_platon_squeeze_void_volume
_platon_squeeze_void_count_electrons
_platon_squeeze_void_content
1 0.000 -0.005 -0.009 786 146 ' '
